data_7156794
loop_
_publ_author_name
'Hori, Hiroto'
'Arai, Shigeru'
'Nishida, Atsushi'

_publ_section_title
;
 Cobalt-catalyzed cyclization with the introduction of cyano, acyl and
 aminoalkyl groups.
;
_journal_issue 19
_journal_name_full 'Organic &amp; biomolecular chemistry'
_journal_page_first 4783
_journal_page_last 4788
_journal_paper_doi 10.1039/c9ob00637k
_journal_volume 17
_journal_year 2019
_chemical_formula_moiety 'C9 H13 N3 O5 S'
_chemical_formula_sum 'C9 H13 N3 O5 S'
_chemical_formula_weight 275.28
_space_group_crystal_system monoclinic
_space_group_IT_number 14
_space_group_name_Hall '-P 2ybc'
_space_group_name_H-M_alt 'P 1 21/c 1'
_symmetry_space_group_name_Hall '-P 2ybc'
_symmetry_space_group_name_H-M 'P 1 21/c 1'
_atom_sites_solution_hydrogens geom
_atom_sites_solution_primary direct
_atom_sites_solution_secondary difmap
_audit_update_record
;
2019-02-12 deposited with the CCDC.    2019-04-18 downloaded from the CCDC.
;
_cell_angle_alpha 90.0000
_cell_angle_beta 93.382(3)
_cell_angle_gamma 90.0000
_cell_formula_units_Z 6
_cell_length_a 6.0572(3)
_cell_length_b 12.5122(5)
_cell_length_c 24.3995(9)
_cell_measurement_reflns_used 8433
_cell_measurement_temperature 93
_cell_measurement_theta_max 68.21
_cell_measurement_theta_min 3.53
_cell_volume 1845.99(14)
_computing_cell_refinement 'RAPID AUTO'
_computing_data_collection 'RAPID AUTO (Rigaku, ????)'
_computing_data_reduction 'RAPID AUTO'
_computing_molecular_graphics 'CrystalStructure 4.2.2'
_computing_publication_material 'CrystalStructure 4.2.2 (Rigaku, 2016)'
_computing_structure_refinement 'SHELXL97 (Sheldrick, 2008)'
_computing_structure_solution 'SHELXD97 (Sheldrick, 2008)'
_diffrn_ambient_temperature 93
_diffrn_detector_area_resol_mean 10.000
_diffrn_measured_fraction_theta_full 0.999
_diffrn_measured_fraction_theta_max 0.999
_diffrn_measurement_device_type 'Rigaku R-AXIS RAPID'
_diffrn_measurement_method \w
_diffrn_radiation_type 'Cu K\a'
_diffrn_radiation_wavelength 1.54187
_diffrn_reflns_av_R_equivalents 0.0999
_diffrn_reflns_Laue_measured_fraction_full 0.000
_diffrn_reflns_Laue_measured_fraction_max 0.000
_diffrn_reflns_limit_h_max 7
_diffrn_reflns_limit_h_min -7
_diffrn_reflns_limit_k_max 15
_diffrn_reflns_limit_k_min -14
_diffrn_reflns_limit_l_max 28
_diffrn_reflns_limit_l_min -29
_diffrn_reflns_number 18489
_diffrn_reflns_point_group_measured_fraction_full 0.000
_diffrn_reflns_point_group_measured_fraction_max 0.000
_diffrn_reflns_theta_full 68.230
_diffrn_reflns_theta_max 68.230
_diffrn_reflns_theta_min 3.629
_diffrn_standards_number 0
_exptl_absorpt_coefficient_mu 2.545
_exptl_absorpt_correction_T_max 0.775
_exptl_absorpt_correction_T_min 0.731
_exptl_absorpt_correction_type multi-scan
_exptl_absorpt_process_details 'ABSCOR (Rigaku, 1995)'
_exptl_crystal_colour colorless
_exptl_crystal_density_diffrn 1.486
_exptl_crystal_density_method 'not measured'
_exptl_crystal_description chunk
_exptl_crystal_F_000 864.00
_exptl_crystal_size_max 0.100
_exptl_crystal_size_mid 0.100
_exptl_crystal_size_min 0.100
_refine_diff_density_max 1.13
_refine_diff_density_min -0.45
_refine_ls_extinction_method none
_refine_ls_goodness_of_fit_ref 1.097
_refine_ls_hydrogen_treatment constr
_refine_ls_number_parameters 217
_refine_ls_number_reflns 3377
_refine_ls_number_restraints 0
_refine_ls_R_factor_all 0.0944
_refine_ls_R_factor_gt 0.0731
_refine_ls_shift/su_max 0.000
_refine_ls_structure_factor_coef Fsqd
_refine_ls_weighting_details 'w = 1/[\s^2^(Fo^2^)+(0.0721P)^2^+1.5298P] where P=(Fo^2^+2Fc^2^)/3'
_refine_ls_weighting_scheme calc
_refine_ls_wR_factor_gt 0.1660
_refine_ls_wR_factor_ref 0.1856
_reflns_number_gt 2562
_reflns_number_total 3377
_reflns_threshold_expression F^2^>2.0\s(F^2^)
_cod_data_source_file c9ob00637k2.cif
_cod_data_source_block 160819hori
_cod_depositor_comments 'Adding full bibliography for 7156792--7156796.cif.'
_cod_original_cell_volume 1845.99(13)
_cod_database_code 7156794

loop_
_space_group_symop_id
_space_group_symop_operation_xyz
1 +X,+Y,+Z
2 -X,1/2+Y,1/2-Z
3 -X,-Y,-Z
4 +X,-1/2-Y,-1/2+Z

loop_
_atom_site_label
_atom_site_type_symbol
_atom_site_fract_x
_atom_site_fract_y
_atom_site_fract_z
_atom_site_U_iso_or_equiv
_atom_site_adp_type
_atom_site_occupancy
_atom_site_symmetry_multiplicity
_atom_site_calc_flag
_atom_site_refinement_flags
S24 S 0.29677(14) 0.24052(6) 0.14595(3) 0.0251(3) Uani 1 1 d .
O15 O 0.1557(4) 0.15244(18) 0.15810(9) 0.0310(6) Uani 1 1 d .
O16 O 0.5328(4) 0.22613(18) 0.14561(9) 0.0290(6) Uani 1 1 d .
N1 N 0.2560(4) 0.3326(2) 0.19115(10) 0.0233(6) Uani 1 1 d .
N14 N 0.4886(6) 0.2174(3) 0.38300(12) 0.0428(8) Uani 1 1 d .
C2 C 0.0272(6) 0.3651(3) 0.20164(13) 0.0294(8) Uani 1 1 d .
H2A H -0.0611 0.3036 0.2135 0.035 Uiso 1 1 calc R
H2B H -0.0480 0.3979 0.1687 0.035 Uiso 1 1 calc R
C3 C 0.0657(6) 0.4472(3) 0.24808(13) 0.0314(8) Uani 1 1 d .
H3 H -0.0464 0.5059 0.2444 0.038 Uiso 1 1 calc R
C4 C 0.3043(6) 0.4921(3) 0.24095(12) 0.0291(8) Uani 1 1 d .
C5 C 0.3867(6) 0.4321(3) 0.19109(12) 0.0285(8) Uani 1 1 d .
H5A H 0.3561 0.4730 0.1568 0.034 Uiso 1 1 calc R
H5B H 0.5472 0.4171 0.1958 0.034 Uiso 1 1 calc R
C6 C 0.2943(7) 0.6128(3) 0.23257(15) 0.0471(11) Uani 1 1 d .
H6A H 0.1884 0.6296 0.2019 0.057 Uiso 1 1 calc R
H6B H 0.4411 0.6394 0.2244 0.057 Uiso 1 1 calc R
H6C H 0.2472 0.6471 0.2660 0.057 Uiso 1 1 calc R
C7 C 0.4346(6) 0.4620(3) 0.29467(12) 0.0254(7) Uani 1 1 d .
H7A H 0.5065 0.3915 0.2914 0.031 Uiso 1 1 calc R
H7B H 0.5493 0.5162 0.3045 0.031 Uiso 1 1 calc R
C8 C 0.2609(6) 0.4587(3) 0.33743(12) 0.0269(8) Uani 1 1 d .
H8 H 0.2102 0.5336 0.3433 0.032 Uiso 1 1 calc R
C9 C 0.0723(6) 0.3990(3) 0.30607(13) 0.0320(8) Uani 1 1 d .
H9A H -0.0697 0.4106 0.3233 0.038 Uiso 1 1 calc R
H9B H 0.1028 0.3213 0.3050 0.038 Uiso 1 1 calc R
C10 C 0.3376(6) 0.4122(3) 0.39406(12) 0.0276(8) Uani 1 1 d .
C11 C 0.5269(6) 0.4795(3) 0.42114(13) 0.0330(8) Uani 1 1 d .
H11A H 0.5598 0.4545 0.4588 0.040 Uiso 1 1 calc R
H11B H 0.4823 0.5548 0.4218 0.040 Uiso 1 1 calc R
H11C H 0.6589 0.4721 0.4001 0.040 Uiso 1 1 calc R
C12 C 0.1449(6) 0.4076(3) 0.43237(14) 0.0358(9) Uani 1 1 d .
H12A H 0.0678 0.4765 0.4316 0.043 Uiso 1 1 calc R
H12B H 0.2027 0.3922 0.4699 0.043 Uiso 1 1 calc R
H12C H 0.0416 0.3511 0.4200 0.043 Uiso 1 1 calc R
C13 C 0.4235(6) 0.3021(3) 0.38716(13) 0.0318(8) Uani 1 1 d .
C17 C 0.2061(5) 0.2906(2) 0.08072(12) 0.0239(7) Uani 1 1 d .
C18 C -0.0100(6) 0.2742(3) 0.06017(13) 0.0287(8) Uani 1 1 d .
H18 H -0.1119 0.2364 0.0811 0.034 Uiso 1 1 calc R
C19 C -0.0748(6) 0.3142(3) 0.00835(13) 0.0290(8) Uani 1 1 d .
H19 H -0.2225 0.3032 -0.0059 0.035 Uiso 1 1 calc R
C20 C 0.0712(6) 0.3694(3) -0.02287(12) 0.0267(8) Uani 1 1 d .
C21 C 0.0012(6) 0.4120(3) -0.07893(13) 0.0360(9) Uani 1 1 d .
H21A H -0.1309 0.3737 -0.0934 0.043 Uiso 1 1 calc R
H21B H 0.1211 0.4016 -0.1037 0.043 Uiso 1 1 calc R
H21C H -0.0322 0.4884 -0.0763 0.043 Uiso 1 1 calc R
C22 C 0.2883(6) 0.3851(3) -0.00129(13) 0.0288(8) Uani 1 1 d .
H22 H 0.3902 0.4228 -0.0222 0.035 Uiso 1 1 calc R
C23 C 0.3563(6) 0.3464(2) 0.05001(12) 0.0258(7) Uani 1 1 d .
H23 H 0.5038 0.3577 0.0643 0.031 Uiso 1 1 calc R

loop_
_atom_site_aniso_label
_atom_site_aniso_U_11
_atom_site_aniso_U_22
_atom_site_aniso_U_33
_atom_site_aniso_U_23
_atom_site_aniso_U_13
_atom_site_aniso_U_12
S24 0.0261(5) 0.0221(4) 0.0265(4) 0.0000(3) -0.0025(3) 0.0024(3)
O15 0.0304(14) 0.0254(12) 0.0370(13) 0.0025(10) -0.0001(10) -0.0026(10)
O16 0.0215(13) 0.0324(13) 0.0325(12) -0.0011(10) -0.0049(10) 0.0070(10)
N1 0.0234(15) 0.0218(14) 0.0242(13) -0.0014(10) -0.0029(11) -0.0001(11)
N14 0.051(2) 0.0387(19) 0.0394(18) 0.0101(14) 0.0087(15) 0.0132(16)
C2 0.0228(19) 0.0338(19) 0.0309(17) -0.0035(14) -0.0049(14) 0.0041(15)
C3 0.030(2) 0.0362(19) 0.0271(17) -0.0041(14) -0.0058(15) 0.0103(16)
C4 0.042(2) 0.0234(17) 0.0211(15) 0.0015(12) -0.0050(14) -0.0033(15)
C5 0.033(2) 0.0285(18) 0.0230(15) 0.0025(13) -0.0036(14) -0.0064(15)
C6 0.065(3) 0.041(2) 0.035(2) 0.0071(17) -0.0032(19) -0.002(2)
C7 0.032(2) 0.0228(16) 0.0215(15) 0.0012(12) -0.0006(13) -0.0069(14)
C8 0.032(2) 0.0254(17) 0.0227(15) -0.0015(13) -0.0020(14) 0.0062(14)
C9 0.025(2) 0.041(2) 0.0300(17) -0.0056(15) 0.0020(14) -0.0009(16)
C10 0.031(2) 0.0270(18) 0.0250(16) 0.0017(13) 0.0031(14) 0.0006(15)
C11 0.039(2) 0.039(2) 0.0201(15) 0.0041(14) 0.0005(14) -0.0042(17)
C12 0.036(2) 0.038(2) 0.0345(19) -0.0003(15) 0.0110(16) -0.0002(17)
C13 0.036(2) 0.036(2) 0.0239(16) 0.0074(14) 0.0044(14) 0.0058(17)
C17 0.0254(19) 0.0249(16) 0.0209(15) -0.0061(12) -0.0023(13) 0.0010(14)
C18 0.033(2) 0.0243(17) 0.0284(17) -0.0064(13) 0.0017(15) 0.0049(14)
C19 0.028(2) 0.0291(18) 0.0286(17) -0.0066(13) -0.0062(14) 0.0049(15)
C20 0.031(2) 0.0228(16) 0.0255(16) -0.0069(12) -0.0041(14) 0.0058(14)
C21 0.043(2) 0.036(2) 0.0283(17) -0.0029(15) -0.0067(16) 0.0068(17)
C22 0.032(2) 0.0252(17) 0.0293(17) -0.0031(13) 0.0020(14) -0.0001(14)
C23 0.0257(19) 0.0252(17) 0.0257(16) -0.0042(13) -0.0038(13) -0.0014(14)

loop_
_atom_type_symbol
_atom_type_description
_atom_type_scat_dispersion_real
_atom_type_scat_dispersion_imag
_atom_type_scat_source
C C 0.0181 0.0091
;
International Tables for Crystallography
(Vol. C, Tables 4.2.6.8 and 6.1.1.4)
;
H H 0.0000 0.0000
;
International Tables for Crystallography
(Vol. C, Table 6.1.1.4)
;
O O 0.0492 0.0322
;
International Tables for Crystallography
(Vol. C, Tables 4.2.6.8 and 6.1.1.4)
;
N N 0.0311 0.0180
;
International Tables for Crystallography
(Vol. C, Tables 4.2.6.8 and 6.1.1.4)
;
S S 0.3331 0.5567
;
International Tables for Crystallography
(Vol. C, Tables 4.2.6.8 and 6.1.1.4)
;

loop_
_geom_angle_atom_site_label_1
_geom_angle_atom_site_label_2
_geom_angle_atom_site_label_3
_geom_angle
O15 S24 O16 120.51(14)
O15 S24 N1 106.73(14)
O16 S24 N1 106.44(13)
O15 S24 C17 107.52(14)
O16 S24 C17 107.14(14)
N1 S24 C17 107.97(14)
C5 N1 C2 106.0(3)
C5 N1 S24 119.7(2)
C2 N1 S24 119.6(2)
N1 C2 C3 102.0(3)
N1 C2 H2A 111.4
C3 C2 H2A 111.4
N1 C2 H2B 111.4
C3 C2 H2B 111.4
H2A C2 H2B 109.2
C2 C3 C9 114.2(3)
C2 C3 C4 105.0(3)
C9 C3 C4 105.6(3)
C2 C3 H3 110.6
C9 C3 H3 110.6
C4 C3 H3 110.6
C6 C4 C7 111.8(3)
C6 C4 C5 112.9(3)
C7 C4 C5 112.4(3)
C6 C4 C3 109.9(3)
C7 C4 C3 104.3(2)
C5 C4 C3 104.9(3)
N1 C5 C4 102.2(3)
N1 C5 H5A 111.3
C4 C5 H5A 111.3
N1 C5 H5B 111.3
C4 C5 H5B 111.3
H5A C5 H5B 109.2
C4 C6 H6A 109.5
C4 C6 H6B 109.5
H6A C6 H6B 109.5
C4 C6 H6C 109.5
H6A C6 H6C 109.5
H6B C6 H6C 109.5
C8 C7 C4 104.5(3)
C8 C7 H7A 110.9
C4 C7 H7A 110.9
C8 C7 H7B 110.9
C4 C7 H7B 110.9
H7A C7 H7B 108.9
C7 C8 C9 101.3(2)
C7 C8 C10 116.1(3)
C9 C8 C10 116.1(3)
C7 C8 H8 107.6
C9 C8 H8 107.6
C10 C8 H8 107.6
C8 C9 C3 104.3(3)
C8 C9 H9A 110.9
C3 C9 H9A 110.9
C8 C9 H9B 110.9
C3 C9 H9B 110.9
H9A C9 H9B 108.9
C13 C10 C12 108.5(3)
C13 C10 C11 107.4(3)
C12 C10 C11 109.4(3)
C13 C10 C8 109.6(3)
C12 C10 C8 111.0(3)
C11 C10 C8 110.8(3)
C10 C11 H11A 109.5
C10 C11 H11B 109.5
H11A C11 H11B 109.5
C10 C11 H11C 109.5
H11A C11 H11C 109.5
H11B C11 H11C 109.5
C10 C12 H12A 109.5
C10 C12 H12B 109.5
H12A C12 H12B 109.5
C10 C12 H12C 109.5
H12A C12 H12C 109.5
H12B C12 H12C 109.5
N14 C13 C10 178.6(3)
C18 C17 C23 120.6(3)
C18 C17 S24 120.6(3)
C23 C17 S24 118.8(2)
C17 C18 C19 118.9(3)
C17 C18 H18 120.5
C19 C18 H18 120.5
C20 C19 C18 121.5(3)
C20 C19 H19 119.2
C18 C19 H19 119.2
C19 C20 C22 118.6(3)
C19 C20 C21 121.4(3)
C22 C20 C21 120.0(3)
C20 C21 H21A 109.5
C20 C21 H21B 109.5
H21A C21 H21B 109.5
C20 C21 H21C 109.5
H21A C21 H21C 109.5
H21B C21 H21C 109.5
C23 C22 C20 120.9(3)
C23 C22 H22 119.5
C20 C22 H22 119.5
C22 C23 C17 119.4(3)
C22 C23 H23 120.3
C17 C23 H23 120.3

loop_
_geom_bond_atom_site_label_1
_geom_bond_atom_site_label_2
_geom_bond_distance
S24 O15 1.436(2)
S24 O16 1.442(2)
S24 N1 1.624(3)
S24 C17 1.768(3)
N1 C5 1.476(4)
N1 C2 1.481(4)
N14 C13 1.136(4)
C2 C3 1.537(4)
C2 H2A 0.9900
C2 H2B 0.9900
C3 C9 1.537(4)
C3 C4 1.570(5)
C3 H3 1.0000
C4 C6 1.525(5)
C4 C7 1.536(4)
C4 C5 1.538(4)
C5 H5A 0.9900
C5 H5B 0.9900
C6 H6A 0.9800
C6 H6B 0.9800
C6 H6C 0.9800
C7 C8 1.525(4)
C7 H7A 0.9900
C7 H7B 0.9900
C8 C9 1.532(5)
C8 C10 1.545(4)
C8 H8 1.0000
C9 H9A 0.9900
C9 H9B 0.9900
C10 C13 1.487(5)
C10 C12 1.539(5)
C10 C11 1.540(5)
C11 H11A 0.9800
C11 H11B 0.9800
C11 H11C 0.9800
C12 H12A 0.9800
C12 H12B 0.9800
C12 H12C 0.9800
C17 C18 1.389(5)
C17 C23 1.399(4)
C18 C19 1.394(4)
C18 H18 0.9500
C19 C20 1.386(5)
C19 H19 0.9500
C20 C22 1.401(5)
C20 C21 1.505(4)
C21 H21A 0.9800
C21 H21B 0.9800
C21 H21C 0.9800
C22 C23 1.382(4)
C22 H22 0.9500
C23 H23 0.9500

loop_
_geom_torsion_atom_site_label_1
_geom_torsion_atom_site_label_2
_geom_torsion_atom_site_label_3
_geom_torsion_atom_site_label_4
_geom_torsion
O15 S24 N1 C5 177.0(2)
O16 S24 N1 C5 47.1(3)
C17 S24 N1 C5 -67.6(3)
O15 S24 N1 C2 -49.5(3)
O16 S24 N1 C2 -179.4(2)
C17 S24 N1 C2 65.9(3)
C5 N1 C2 C3 -43.8(3)
S24 N1 C2 C3 177.2(2)
N1 C2 C3 C9 -89.5(3)
N1 C2 C3 C4 25.7(3)
C2 C3 C4 C6 121.3(3)
C9 C3 C4 C6 -117.6(3)
C2 C3 C4 C7 -118.6(3)
C9 C3 C4 C7 2.4(3)
C2 C3 C4 C5 -0.3(3)
C9 C3 C4 C5 120.7(3)
C2 N1 C5 C4 43.6(3)
S24 N1 C5 C4 -177.4(2)
C6 C4 C5 N1 -144.9(3)
C7 C4 C5 N1 87.5(3)
C3 C4 C5 N1 -25.3(3)
C6 C4 C7 C8 90.1(3)
C5 C4 C7 C8 -141.6(3)
C3 C4 C7 C8 -28.6(3)
C4 C7 C8 C9 43.8(3)
C4 C7 C8 C10 170.4(3)
C7 C8 C9 C3 -41.9(3)
C10 C8 C9 C3 -168.5(3)
C2 C3 C9 C8 139.2(3)
C4 C3 C9 C8 24.4(3)
C7 C8 C10 C13 -57.1(4)
C9 C8 C10 C13 61.7(4)
C7 C8 C10 C12 -176.9(3)
C9 C8 C10 C12 -58.1(4)
C7 C8 C10 C11 61.3(4)
C9 C8 C10 C11 -179.9(3)
C12 C10 C13 N14 -39(18)
C11 C10 C13 N14 79(17)
C8 C10 C13 N14 -160(17)
O15 S24 C17 C18 23.8(3)
O16 S24 C17 C18 154.6(2)
N1 S24 C17 C18 -91.1(3)
O15 S24 C17 C23 -155.8(2)
O16 S24 C17 C23 -24.9(3)
N1 S24 C17 C23 89.4(3)
C23 C17 C18 C19 0.1(5)
S24 C17 C18 C19 -179.4(2)
C17 C18 C19 C20 0.1(5)
C18 C19 C20 C22 -0.1(5)
C18 C19 C20 C21 179.7(3)
C19 C20 C22 C23 0.0(5)
C21 C20 C22 C23 -179.8(3)
C20 C22 C23 C17 0.2(5)
C18 C17 C23 C22 -0.2(5)
S24 C17 C23 C22 179.3(2)
